data_7048498
loop_
_publ_author_name
'Ma, Chenxi'
'Hill, Anthony F.'

_publ_section_title
;
 Methimazolyl based diptych bicyclo-[3.3.0]-ruthenaboratranes.
;
_journal_issue 6
_journal_name_full 'Dalton transactions (Cambridge, England : 2003)'
_journal_page_first 1976
_journal_page_last 1992
_journal_paper_doi 10.1039/c8dt04813d
_journal_volume 48
_journal_year 2019
_chemical_formula_moiety 'C35 H33 B1 N4 O1 P2 Ru1 S2'
_chemical_formula_sum 'C35 H33 B N4 O P2 Ru S2'
_chemical_formula_weight 763.63
_space_group_IT_number 2
_space_group_name_Hall '-P 1'
_space_group_name_H-M_alt 'P -1'
_symmetry_cell_setting triclinic
_symmetry_space_group_name_Hall '-P 1'
_symmetry_space_group_name_H-M 'P -1'
_atom_sites_solution_hydrogens difmap
_atom_sites_solution_primary other
_audit_creation_date 2018-05-02
_audit_creation_method CRYSTALS_ver_14.61
_audit_update_record
;
2018-11-26 deposited with the CCDC.
2019-01-03 downloaded from the CCDC.
;
_cell_angle_alpha 68.191(4)
_cell_angle_beta 82.434(4)
_cell_angle_gamma 71.916(4)
_cell_formula_units_Z 2
_cell_length_a 10.4568(5)
_cell_length_b 12.4325(5)
_cell_length_c 15.9030(7)
_cell_measurement_reflns_used 13758
_cell_measurement_temperature 150
_cell_measurement_theta_max 74
_cell_measurement_theta_min 5
_cell_volume 1824.35(15)
_computing_cell_refinement 'CrysAlisPro, (Agilent, 2011)'
_computing_data_collection 'SuperNova, (Oxford Diffraction, 2010)'
_computing_data_reduction 'CrysAlisPro, (Agilent, 2011)'
_computing_molecular_graphics 'CAMERON (Watkin et al., 1996)'
_computing_publication_material 'CRYSTALS (Betteridge et al., 2003)'
_computing_structure_refinement 'CRYSTALS (Betteridge et al., 2003)'
_computing_structure_solution 'Superflip (Palatinus & Chapuis, 2007)'
_diffrn_ambient_temperature 150
_diffrn_measured_fraction_theta_full 0.997
_diffrn_measured_fraction_theta_max 0.993
_diffrn_measurement_device Area
_diffrn_measurement_device_type 'Oxford Diffraction SuperNova'
_diffrn_measurement_method '\f & \w scans'
_diffrn_radiation_monochromator graphite
_diffrn_radiation_type 'Cu K\a'
_diffrn_radiation_wavelength 1.54180
_diffrn_reflns_av_R_equivalents 0.035
_diffrn_reflns_av_sigmaI/netI 0.0507
_diffrn_reflns_limit_h_max 12
_diffrn_reflns_limit_h_min -12
_diffrn_reflns_limit_k_max 15
_diffrn_reflns_limit_k_min -14
_diffrn_reflns_limit_l_max 19
_diffrn_reflns_limit_l_min 0
_diffrn_reflns_number 7333
_diffrn_reflns_theta_full 72.533
_diffrn_reflns_theta_max 74.014
_diffrn_reflns_theta_min 3.994
_diffrn_standards_number 0
_exptl_absorpt_coefficient_mu 5.635
_exptl_absorpt_correction_T_max 0.69
_exptl_absorpt_correction_T_min 0.56
_exptl_absorpt_correction_type multi-scan
_exptl_absorpt_process_details 'CrysAlisPro, (Agilent, 2011)'
_exptl_crystal_colour yellow
_exptl_crystal_density_diffrn 1.390
_exptl_crystal_density_method 'not measured'
_exptl_crystal_description block
_exptl_crystal_F_000 780
_exptl_crystal_size_max 0.206
_exptl_crystal_size_mid 0.142
_exptl_crystal_size_min 0.067
_platon_squeeze_details
;
;
_refine_diff_density_max 0.86
_refine_diff_density_min -0.78
_refine_ls_extinction_method None
_refine_ls_goodness_of_fit_ref 0.9970
_refine_ls_hydrogen_treatment mixed
_refine_ls_matrix_type full
_refine_ls_number_parameters 418
_refine_ls_number_reflns 7333
_refine_ls_number_restraints 0
_refine_ls_R_factor_all 0.0386
_refine_ls_R_factor_gt 0.0371
_refine_ls_shift/su_max 0.0020931
_refine_ls_shift/su_mean 0.0000429
_refine_ls_structure_factor_coef Fsqd
_refine_ls_weighting_details
;
 Method= Modified Sheldrick 
 w=1/[\s^2^(F^2^) + ( 0.08P)^2^ + 0.16P] 
 ,where P=(max(Fo^2^,0) + 2Fc^2^)/3 
;
_refine_ls_weighting_scheme calc
_refine_ls_wR_factor_all 0.1008
_refine_ls_wR_factor_gt 0.0986
_refine_ls_wR_factor_ref 0.1008
_reflns_limit_h_max 12
_reflns_limit_h_min -12
_reflns_limit_k_max 15
_reflns_limit_k_min -14
_reflns_limit_l_max 19
_reflns_limit_l_min 0
_reflns_number_gt 6926
_reflns_number_total 7333
_reflns_threshold_expression I>2.0\s(I)
_oxford_diffrn_Wilson_B_factor 1.40
_oxford_diffrn_Wilson_scale 0.05
_oxford_refine_ls_r_factor_ref 0.0386
_oxford_refine_ls_scale 4.54(6)
_oxford_reflns_number_all 7333
_oxford_reflns_threshold_expression_ref I>-10.0\s(I)
_oxford_structure_analysis_title 'xcalibur in C:\Users\Kathy\Docu At 15:34 on '
_cod_data_source_file c8dt04813d2.cif
_cod_data_source_block KMAc156a(2)
_cod_depositor_comments
;
The following automatic conversions were performed:

'_atom_sites_solution_primary' value 'Other' changed to 'other'
according to
/home/data/users/saulius/crontab/automatic-downloads/rss-feeds/RSC/lib/dictionaries/cif_core.dic
dictionary named 'cif_core.dic' version 2.4.2 from 2011-04-26.

Automatic conversion script
Id: cif_fix_values 4973 2017-02-22 13:04:09Z antanas 

 Adding full bibliography for 7048492--7048500.cif.
;
_cod_original_cell_volume 1824.35(8)
_cod_original_sg_symbol_H-M 'P -1 '
_cod_original_formula_sum 'C35 H33 B1 N4 O1 P2 Ru1 S2'
_cod_database_code 7048498

loop_
_symmetry_equiv_pos_as_xyz
x,y,z
-x,-y,-z

loop_
_atom_site_label
_atom_site_type_symbol
_atom_site_fract_x
_atom_site_fract_y
_atom_site_fract_z
_atom_site_U_iso_or_equiv
_atom_site_occupancy
_atom_site_adp_type
B1 B 0.8948(2) 0.4294(2) 0.41512(15) 0.0180 1.0000 Uani
Ru1 Ru 0.862792(13) 0.376093(12) 0.301874(9) 0.0161 1.0000 Uani
S1 S 0.82745(6) 0.19532(5) 0.42190(4) 0.0225 1.0000 Uani
S2 S 0.62410(5) 0.48180(5) 0.31685(4) 0.0232 1.0000 Uani
P1 P 0.81586(5) 0.33493(5) 0.17738(3) 0.0180 1.0000 Uani
P2 P 0.89017(5) 0.55082(5) 0.19658(3) 0.0174 1.0000 Uani
N1 N 0.91354(19) 0.31481(17) 0.50419(12) 0.0209 1.0000 Uani
N2 N 0.8968(2) 0.13936(18) 0.59797(13) 0.0258 1.0000 Uani
N3 N 0.76108(19) 0.52405(17) 0.42939(12) 0.0216 1.0000 Uani
N4 N 0.5479(2) 0.62472(19) 0.42179(14) 0.0279 1.0000 Uani
O1 O 1.15472(17) 0.23782(16) 0.31913(14) 0.0333 1.0000 Uani
C1 C 1.0439(2) 0.29357(19) 0.30994(15) 0.0220 1.0000 Uani
C2 C 0.6449(2) 0.54574(19) 0.39105(15) 0.0222 1.0000 Uani
C3 C 0.7372(3) 0.5915(2) 0.48589(17) 0.0296 1.0000 Uani
C4 C 0.6054(3) 0.6531(2) 0.48111(18) 0.0336 1.0000 Uani
C5 C 0.4090(3) 0.6759(3) 0.3917(2) 0.0394 1.0000 Uani
C6 C 0.8821(2) 0.2156(2) 0.51069(15) 0.0210 1.0000 Uani
C7 C 0.9477(3) 0.3013(2) 0.58990(16) 0.0301 1.0000 Uani
C8 C 0.9375(3) 0.1934(2) 0.64741(17) 0.0326 1.0000 Uani
C9 C 0.8692(3) 0.0224(2) 0.63253(17) 0.0323 1.0000 Uani
C11 C 0.8367(2) 0.4610(2) 0.07516(14) 0.0211 1.0000 Uani
C12 C 0.8709(2) 0.5499(2) 0.08409(14) 0.0222 1.0000 Uani
C21 C 1.1628(2) 0.1198(2) 0.10671(17) 0.0310 1.0000 Uani
C22 C 0.5830(3) 0.2682(3) 0.24099(19) 0.0354 1.0000 Uani
C23 C 0.4598(3) 0.2510(3) 0.2348(2) 0.0461 1.0000 Uani
C24 C 0.4048(3) 0.2858(3) 0.1513(3) 0.0461 1.0000 Uani
C25 C 0.4727(3) 0.3372(3) 0.0734(2) 0.0444 1.0000 Uani
C26 C 0.5965(3) 0.3536(3) 0.07898(19) 0.0337 1.0000 Uani
C27 C 0.9336(2) 0.2094(2) 0.14741(14) 0.0214 1.0000 Uani
C28 C 0.8967(2) 0.1138(2) 0.14144(16) 0.0261 1.0000 Uani
C29 C 0.9924(3) 0.0228(2) 0.11762(17) 0.0332 1.0000 Uani
C30 C 1.1251(3) 0.0256(2) 0.10031(18) 0.0343 1.0000 Uani
C31 C 0.6526(2) 0.3192(2) 0.16304(17) 0.0249 1.0000 Uani
C32 C 1.0686(2) 0.2101(2) 0.13067(15) 0.0243 1.0000 Uani
C41 C 1.0494(2) 0.59044(19) 0.18211(15) 0.0209 1.0000 Uani
C42 C 1.1511(2) 0.5249(2) 0.24526(16) 0.0245 1.0000 Uani
C43 C 1.2723(2) 0.5549(2) 0.23439(18) 0.0303 1.0000 Uani
C44 C 1.2908(3) 0.6515(3) 0.15974(19) 0.0332 1.0000 Uani
C45 C 1.1897(3) 0.7180(2) 0.09694(17) 0.0305 1.0000 Uani
C46 C 1.0696(2) 0.6887(2) 0.10770(16) 0.0267 1.0000 Uani
C47 C 0.7698(2) 0.6974(2) 0.19003(15) 0.0238 1.0000 Uani
C48 C 0.7883(3) 0.7579(2) 0.24359(18) 0.0329 1.0000 Uani
C49 C 0.6971(4) 0.8665(3) 0.2427(2) 0.0481 1.0000 Uani
C50 C 0.5866(4) 0.9169(3) 0.1864(3) 0.0557 1.0000 Uani
C51 C 0.5670(3) 0.8580(3) 0.1338(3) 0.0562 1.0000 Uani
C52 C 0.6574(3) 0.7484(3) 0.1351(2) 0.0402 1.0000 Uani
H11 H 0.974(4) 0.471(3) 0.411(3) 0.0500 1.0000 Uiso
H31 H 0.8031 0.5935 0.5211 0.0347 1.0000 Uiso
H41 H 0.5583 0.7065 0.5132 0.0382 1.0000 Uiso
H51 H 0.4074 0.7196 0.3283 0.0473 1.0000 Uiso
H52 H 0.3602 0.7280 0.4229 0.0473 1.0000 Uiso
H53 H 0.3688 0.6122 0.4040 0.0473 1.0000 Uiso
H71 H 0.9737 0.3587 0.6052 0.0351 1.0000 Uiso
H81 H 0.9553 0.1599 0.7106 0.0389 1.0000 Uiso
H91 H 0.8870 -0.0152 0.6952 0.0392 1.0000 Uiso
H92 H 0.7784 0.0323 0.6222 0.0392 1.0000 Uiso
H93 H 0.9266 -0.0284 0.6013 0.0392 1.0000 Uiso
H111 H 0.8230 0.4623 0.0167 0.0242 1.0000 Uiso
H121 H 0.8862 0.6138 0.0313 0.0259 1.0000 Uiso
H211 H 1.2540 0.1215 0.0954 0.0353 1.0000 Uiso
H221 H 0.6194 0.2457 0.2992 0.0417 1.0000 Uiso
H231 H 0.4124 0.2171 0.2885 0.0548 1.0000 Uiso
H241 H 0.3216 0.2714 0.1473 0.0536 1.0000 Uiso
H251 H 0.4343 0.3615 0.0154 0.0519 1.0000 Uiso
H261 H 0.6442 0.3880 0.0251 0.0395 1.0000 Uiso
H281 H 0.8058 0.1110 0.1534 0.0303 1.0000 Uiso
H291 H 0.9659 -0.0426 0.1142 0.0374 1.0000 Uiso
H301 H 1.1898 -0.0373 0.0848 0.0413 1.0000 Uiso
H321 H 1.0954 0.2739 0.1352 0.0284 1.0000 Uiso
H421 H 1.1380 0.4577 0.2965 0.0279 1.0000 Uiso
H431 H 1.3416 0.5087 0.2774 0.0357 1.0000 Uiso
H441 H 1.3725 0.6722 0.1521 0.0382 1.0000 Uiso
H451 H 1.2034 0.7832 0.0459 0.0364 1.0000 Uiso
H461 H 0.9999 0.7361 0.0648 0.0304 1.0000 Uiso
H481 H 0.8646 0.7238 0.2819 0.0380 1.0000 Uiso
H491 H 0.7107 0.9080 0.2801 0.0560 1.0000 Uiso
H501 H 0.5246 0.9924 0.1854 0.0654 1.0000 Uiso
H511 H 0.4904 0.8916 0.0955 0.0649 1.0000 Uiso
H521 H 0.6428 0.7085 0.0970 0.0470 1.0000 Uiso

loop_
_atom_site_aniso_label
_atom_site_aniso_U_11
_atom_site_aniso_U_22
_atom_site_aniso_U_33
_atom_site_aniso_U_23
_atom_site_aniso_U_13
_atom_site_aniso_U_12
B1 0.0193(11) 0.0225(11) 0.0143(10) -0.0078(8) -0.0003(8) -0.0071(9)
Ru1 0.01459(11) 0.01914(11) 0.01442(11) -0.00496(7) 0.00064(6) -0.00630(7)
S1 0.0267(3) 0.0223(2) 0.0201(2) -0.0061(2) 0.00247(19) -0.0120(2)
S2 0.0158(2) 0.0296(3) 0.0255(3) -0.0112(2) 0.00064(18) -0.0069(2)
P1 0.0167(2) 0.0223(2) 0.0166(2) -0.00678(19) 0.00008(18) -0.00781(19)
P2 0.0167(2) 0.0191(2) 0.0163(2) -0.00432(19) -0.00103(18) -0.00681(19)
N1 0.0228(9) 0.0233(9) 0.0150(8) -0.0047(7) -0.0039(6) -0.0054(7)
N2 0.0259(9) 0.0239(9) 0.0199(9) 0.0002(7) -0.0010(7) -0.0062(8)
N3 0.0242(9) 0.0219(8) 0.0180(8) -0.0071(7) 0.0012(7) -0.0063(7)
N4 0.0229(9) 0.0269(9) 0.0296(10) -0.0093(8) 0.0061(8) -0.0047(8)
O1 0.0171(8) 0.0268(8) 0.0487(11) -0.0067(8) -0.0017(7) -0.0036(7)
C1 0.0248(11) 0.0203(9) 0.0205(10) -0.0036(8) 0.0004(8) -0.0105(8)
C2 0.0204(10) 0.0209(9) 0.0217(10) -0.0054(8) 0.0044(8) -0.0056(8)
C3 0.0355(13) 0.0306(12) 0.0260(11) -0.0145(10) 0.0033(9) -0.0100(10)
C4 0.0391(14) 0.0277(11) 0.0328(13) -0.0159(10) 0.0065(10) -0.0045(10)
C5 0.0227(12) 0.0396(14) 0.0492(16) -0.0172(12) 0.0049(11) 0.0002(10)
C6 0.0190(10) 0.0219(10) 0.0171(10) -0.0027(8) 0.0018(7) -0.0049(8)
C7 0.0353(13) 0.0340(12) 0.0209(11) -0.0061(9) -0.0069(9) -0.0111(10)
C8 0.0374(13) 0.0353(13) 0.0216(11) -0.0045(9) -0.0058(9) -0.0101(10)
C9 0.0370(13) 0.0239(11) 0.0265(12) 0.0012(9) 0.0027(10) -0.0092(10)
C11 0.0196(10) 0.0260(10) 0.0167(9) -0.0060(8) -0.0010(7) -0.0067(8)
C12 0.0217(10) 0.0253(10) 0.0158(9) -0.0025(8) 0.0000(7) -0.0074(8)
C21 0.0244(11) 0.0335(12) 0.0299(12) -0.0097(10) 0.0014(9) -0.0036(10)
C22 0.0275(12) 0.0458(15) 0.0383(14) -0.0156(11) 0.0030(10) -0.0183(11)
C23 0.0303(14) 0.0604(19) 0.0598(19) -0.0270(15) 0.0110(13) -0.0271(13)
C24 0.0209(12) 0.0539(17) 0.076(2) -0.0318(16) -0.0024(12) -0.0157(12)
C25 0.0320(14) 0.0523(17) 0.0569(19) -0.0255(15) -0.0167(13) -0.0089(12)
C26 0.0274(12) 0.0402(13) 0.0363(13) -0.0143(11) -0.0070(10) -0.0098(10)
C27 0.0228(10) 0.0228(10) 0.0159(9) -0.0050(8) -0.0002(7) -0.0050(8)
C28 0.0303(11) 0.0268(11) 0.0226(10) -0.0079(8) -0.0031(8) -0.0097(9)
C29 0.0447(14) 0.0255(11) 0.0300(12) -0.0104(9) -0.0066(10) -0.0074(10)
C30 0.0374(14) 0.0295(12) 0.0316(13) -0.0138(10) -0.0006(10) 0.0004(10)
C31 0.0201(10) 0.0269(10) 0.0311(12) -0.0131(9) -0.0020(8) -0.0072(8)
C32 0.0236(11) 0.0261(10) 0.0229(10) -0.0076(8) 0.0006(8) -0.0083(9)
C41 0.0197(10) 0.0225(10) 0.0235(10) -0.0102(8) 0.0016(8) -0.0085(8)
C42 0.0199(10) 0.0269(10) 0.0270(11) -0.0073(9) -0.0025(8) -0.0090(8)
C43 0.0226(11) 0.0355(12) 0.0345(13) -0.0112(10) -0.0022(9) -0.0113(9)
C44 0.0291(12) 0.0417(14) 0.0374(13) -0.0163(11) 0.0044(10) -0.0208(11)
C45 0.0371(13) 0.0323(12) 0.0268(12) -0.0086(9) 0.0052(9) -0.0207(10)
C46 0.0302(12) 0.0270(11) 0.0223(10) -0.0047(9) -0.0021(8) -0.0116(9)
C47 0.0210(10) 0.0224(10) 0.0240(10) -0.0053(8) 0.0005(8) -0.0049(8)
C48 0.0361(13) 0.0307(12) 0.0333(13) -0.0138(10) -0.0014(10) -0.0078(10)
C49 0.0526(18) 0.0360(15) 0.059(2) -0.0262(14) 0.0047(15) -0.0082(13)
C50 0.0457(18) 0.0316(15) 0.078(3) -0.0208(15) 0.0000(16) 0.0073(13)
C51 0.0371(16) 0.0418(17) 0.075(2) -0.0160(16) -0.0210(15) 0.0106(13)
C52 0.0307(13) 0.0371(14) 0.0489(17) -0.0144(12) -0.0129(12) -0.0002(11)

loop_
_atom_type_symbol
_atom_type_scat_dispersion_real
_atom_type_scat_dispersion_imag
_atom_type_scat_Cromer_Mann_a1
_atom_type_scat_Cromer_Mann_b1
_atom_type_scat_Cromer_Mann_a2
_atom_type_scat_Cromer_Mann_b2
_atom_type_scat_Cromer_Mann_a3
_atom_type_scat_Cromer_Mann_b3
_atom_type_scat_Cromer_Mann_a4
_atom_type_scat_Cromer_Mann_b4
_atom_type_scat_Cromer_Mann_c
_atom_type_scat_source
C 0.0181 0.0091 2.3100 20.8439 1.0200 10.2075 1.5886 0.5687 0.8650 51.6512 0.2156 'International Tables Vol C 4.2.6.8 and 6.1.1.4'
H 0.0000 0.0000 0.4930 10.5109 0.3229 26.1257 0.1402 3.1424 0.0408 57.7998 0.0030 'International Tables Vol C 4.2.6.8 and 6.1.1.4'
B 0.0090 0.0039 2.0545 23.2185 1.3326 1.0210 1.0979 60.3498 0.7068 0.1403 -0.1932 'International Tables Vol C 4.2.6.8 and 6.1.1.4'
O 0.0492 0.0322 3.0485 13.2771 2.2868 5.7011 1.5463 0.3239 0.8670 32.9089 0.2508 'International Tables Vol C 4.2.6.8 and 6.1.1.4'
N 0.0311 0.0180 12.2126 0.0057 3.1322 9.8933 2.0125 28.9975 1.1663 0.5826 -11.5290 'International Tables Vol C 4.2.6.8 and 6.1.1.4'
S 0.3331 0.5567 6.9053 1.4679 5.2034 22.2151 1.4379 0.2536 1.5863 56.1720 0.8669 'International Tables Vol C 4.2.6.8 and 6.1.1.4'
P 0.2955 0.4335 6.4345 1.9067 4.1791 27.1570 1.7800 0.5260 1.4908 68.1645 1.1149 'International Tables Vol C 4.2.6.8 and 6.1.1.4'
Ru 0.0552 3.2960 19.2674 0.8085 12.9182 8.4347 4.8634 24.7997 1.5676 94.2928 5.3787 'International Tables Vol C 4.2.6.8 and 6.1.1.4'
Cl 0.3639 0.7018 11.4604 0.0104 7.1964 1.1662 6.2556 18.5194 1.6455 47.7784 -9.5574 'International Tables Vol C 4.2.6.8 and 6.1.1.4'

loop_
_geom_angle_atom_site_label_1
_geom_angle_atom_site_label_2
_geom_angle_atom_site_label_3
_geom_angle
_geom_angle_publ_flag
Ru1 B1 N1 107.74(14) yes
Ru1 B1 N3 107.81(14) yes
N1 B1 N3 106.26(16) yes
Ru1 B1 H11 121(2) no
N1 B1 H11 109(2) no
N3 B1 H11 104.7(20) no
B1 Ru1 S1 84.98(6) yes
B1 Ru1 S2 85.37(6) yes
S1 Ru1 S2 88.97(2) yes
B1 Ru1 P1 175.39(6) yes
S1 Ru1 P1 97.791(19) yes
S2 Ru1 P1 90.980(19) yes
B1 Ru1 P2 91.81(6) yes
S1 Ru1 P2 176.270(18) yes
S2 Ru1 P2 88.88(2) yes
P1 Ru1 P2 85.293(19) yes
B1 Ru1 C1 86.26(9) yes
S1 Ru1 C1 86.42(6) yes
S2 Ru1 C1 170.77(7) yes
P1 Ru1 C1 97.56(7) yes
P2 Ru1 C1 95.28(6) yes
Ru1 S1 C6 97.74(7) yes
Ru1 S2 C2 97.11(8) yes
Ru1 P1 C11 106.60(7) yes
Ru1 P1 C27 119.31(7) yes
C11 P1 C27 98.88(10) yes
Ru1 P1 C31 122.71(8) yes
C11 P1 C31 103.91(10) yes
C27 P1 C31 101.98(11) yes
Ru1 P2 C12 108.44(7) yes
Ru1 P2 C41 122.21(7) yes
C12 P2 C41 101.62(10) yes
Ru1 P2 C47 120.81(7) yes
C12 P2 C47 100.29(11) yes
C41 P2 C47 99.95(10) yes
B1 N1 C6 123.04(18) yes
B1 N1 C7 128.54(19) yes
C6 N1 C7 108.01(19) yes
C6 N2 C8 108.4(2) yes
C6 N2 C9 124.8(2) yes
C8 N2 C9 126.8(2) yes
B1 N3 C2 123.02(18) yes
B1 N3 C3 128.7(2) yes
C2 N3 C3 108.08(19) yes
C2 N4 C4 108.4(2) yes
C2 N4 C5 124.9(2) yes
C4 N4 C5 126.6(2) yes
O1 C1 Ru1 176.34(19) yes
S2 C2 N4 126.54(19) yes
S2 C2 N3 125.06(17) yes
N4 C2 N3 108.4(2) yes
N3 C3 C4 107.7(2) yes
N3 C3 H31 125.6 no
C4 C3 H31 126.7 no
N4 C4 C3 107.4(2) yes
N4 C4 H41 125.3 no
C3 C4 H41 127.3 no
N4 C5 H51 109.5 no
N4 C5 H52 109.6 no
H51 C5 H52 109.9 no
N4 C5 H53 109.4 no
H51 C5 H53 109.0 no
H52 C5 H53 109.4 no
S1 C6 N2 127.58(18) yes
S1 C6 N1 124.10(16) yes
N2 C6 N1 108.3(2) yes
N1 C7 C8 108.0(2) yes
N1 C7 H71 126.1 no
C8 C7 H71 125.9 no
N2 C8 C7 107.3(2) yes
N2 C8 H81 126.2 no
C7 C8 H81 126.5 no
N2 C9 H91 110.1 no
N2 C9 H92 110.1 no
H91 C9 H92 110.1 no
N2 C9 H93 109.1 no
H91 C9 H93 108.8 no
H92 C9 H93 108.7 no
P1 C11 C12 118.86(17) yes
P1 C11 H111 120.6 no
C12 C11 H111 120.5 no
P2 C12 C11 120.64(16) yes
P2 C12 H121 119.9 no
C11 C12 H121 119.5 no
C30 C21 C32 120.1(2) yes
C30 C21 H211 119.9 no
C32 C21 H211 120.0 no
C23 C22 C31 120.3(3) yes
C23 C22 H221 119.8 no
C31 C22 H221 119.9 no
C22 C23 C24 120.3(3) yes
C22 C23 H231 119.7 no
C24 C23 H231 120.0 no
C23 C24 C25 119.9(3) yes
C23 C24 H241 120.0 no
C25 C24 H241 120.1 no
C24 C25 C26 120.1(3) yes
C24 C25 H251 119.9 no
C26 C25 H251 120.0 no
C25 C26 C31 120.3(3) yes
C25 C26 H261 120.2 no
C31 C26 H261 119.5 no
P1 C27 C28 123.88(17) yes
P1 C27 C32 117.47(17) yes
C28 C27 C32 118.6(2) yes
C27 C28 C29 120.1(2) yes
C27 C28 H281 119.9 no
C29 C28 H281 120.0 no
C28 C29 C30 120.5(2) yes
C28 C29 H291 119.3 no
C30 C29 H291 120.2 no
C29 C30 C21 119.7(2) yes
C29 C30 H301 120.0 no
C21 C30 H301 120.3 no
P1 C31 C26 123.57(19) yes
P1 C31 C22 117.38(19) yes
C26 C31 C22 119.0(2) yes
C27 C32 C21 120.9(2) yes
C27 C32 H321 119.6 no
C21 C32 H321 119.5 no
P2 C41 C42 120.99(16) yes
P2 C41 C46 120.34(17) yes
C42 C41 C46 118.7(2) yes
C41 C42 C43 121.1(2) yes
C41 C42 H421 119.2 no
C43 C42 H421 119.7 no
C42 C43 C44 119.3(2) yes
C42 C43 H431 120.4 no
C44 C43 H431 120.3 no
C43 C44 C45 120.0(2) yes
C43 C44 H441 119.7 no
C45 C44 H441 120.3 no
C44 C45 C46 120.8(2) yes
C44 C45 H451 119.5 no
C46 C45 H451 119.7 no
C41 C46 C45 120.2(2) yes
C41 C46 H461 119.8 no
C45 C46 H461 120.1 no
P2 C47 C48 119.40(18) yes
P2 C47 C52 122.0(2) yes
C48 C47 C52 118.6(2) yes
C47 C48 C49 121.0(3) yes
C47 C48 H481 119.5 no
C49 C48 H481 119.5 no
C48 C49 C50 119.6(3) yes
C48 C49 H491 120.5 no
C50 C49 H491 119.9 no
C49 C50 C51 120.0(3) yes
C49 C50 H501 119.4 no
C51 C50 H501 120.7 no
C50 C51 C52 120.7(3) yes
C50 C51 H511 120.4 no
C52 C51 H511 118.9 no
C47 C52 C51 120.2(3) yes
C47 C52 H521 120.1 no
C51 C52 H521 119.7 no

loop_
_geom_bond_atom_site_label_1
_geom_bond_atom_site_label_2
_geom_bond_distance
_geom_bond_publ_flag
B1 Ru1 2.231(2) yes
B1 N1 1.573(3) yes
B1 N3 1.577(3) yes
B1 H11 1.09(4) no
Ru1 S1 2.4440(5) yes
Ru1 S2 2.4603(5) yes
Ru1 P1 2.3636(5) yes
Ru1 P2 2.2719(5) yes
Ru1 C1 1.848(2) yes
S1 C6 1.717(2) yes
S2 C2 1.715(2) yes
P1 C11 1.836(2) yes
P1 C27 1.840(2) yes
P1 C31 1.830(2) yes
P2 C12 1.831(2) yes
P2 C41 1.842(2) yes
P2 C47 1.840(2) yes
N1 C6 1.338(3) yes
N1 C7 1.391(3) yes
N2 C6 1.355(3) yes
N2 C8 1.381(3) yes
N2 C9 1.458(3) yes
N3 C2 1.338(3) yes
N3 C3 1.394(3) yes
N4 C2 1.356(3) yes
N4 C4 1.380(4) yes
N4 C5 1.459(3) yes
O1 C1 1.147(3) yes
C3 C4 1.349(4) yes
C3 H31 0.955 no
C4 H41 0.962 no
C5 H51 0.950 no
C5 H52 0.945 no
C5 H53 0.956 no
C7 C8 1.342(4) yes
C7 H71 0.954 no
C8 H81 0.953 no
C9 H91 0.946 no
C9 H92 0.947 no
C9 H93 0.962 no
C11 C12 1.320(3) yes
C11 H111 0.953 no
C12 H121 0.954 no
C21 C30 1.387(4) yes
C21 C32 1.382(3) yes
C21 H211 0.952 no
C22 C23 1.391(4) yes
C22 C31 1.390(4) yes
C22 H221 0.955 no
C23 C24 1.378(5) yes
C23 H231 0.951 no
C24 C25 1.382(5) yes
C24 H241 0.956 no
C25 C26 1.391(4) yes
C25 H251 0.959 no
C26 C31 1.392(4) yes
C26 H261 0.955 no
C27 C28 1.396(3) yes
C27 C32 1.403(3) yes
C28 C29 1.393(4) yes
C28 H281 0.953 no
C29 C30 1.387(4) yes
C29 H291 0.957 no
C30 H301 0.948 no
C32 H321 0.948 no
C41 C42 1.392(3) yes
C41 C46 1.399(3) yes
C42 C43 1.401(3) yes
C42 H421 0.957 no
C43 C44 1.383(4) yes
C43 H431 0.951 no
C44 C45 1.386(4) yes
C44 H441 0.947 no
C45 C46 1.386(3) yes
C45 H451 0.943 no
C46 H461 0.954 no
C47 C48 1.393(3) yes
C47 C52 1.394(4) yes
C48 C49 1.387(4) yes
C48 H481 0.956 no
C49 C50 1.391(5) yes
C49 H491 0.968 no
C50 C51 1.369(6) yes
C50 H501 0.957 no
C51 C52 1.392(4) yes
C51 H511 0.958 no
C52 H521 0.963 no

loop_
_geom_hbond_atom_site_label_D
_geom_hbond_atom_site_label_H
_geom_hbond_atom_site_label_A
_geom_hbond_angle_DHA
_geom_hbond_distance_DH
_geom_hbond_distance_HA
_geom_hbond_distance_DA
_geom_hbond_publ_flag
C42 H421 O1 133.48 0.957 2.574 3.306(4) yes
C42 H421 C1 131.50 0.957 2.459 3.176(4) yes

loop_
_platon_squeeze_void_nr
_platon_squeeze_void_average_x
_platon_squeeze_void_average_y
_platon_squeeze_void_average_z
_platon_squeeze_void_volume
_platon_squeeze_void_count_electrons
_platon_squeeze_void_content
1 0.500 0.000 0.500 156 34 ' '
2 0.375 0.883 0.976 7 0 ' '
3 0.625 0.117 0.024 7 0 ' '
